data_9012332
loop_
_publ_author_name
'Viebahn, W.'

_publ_section_title
;Untersuchungen an quaternaren fluoriden LiMeIIMeIIIF6 die struktur von
 LiCaAlF6
;
_journal_name_full 'Zeitschrift fur Anorganische und Allgemeine Chemie'
_journal_page_first 335
_journal_page_last 339
_journal_paper_doi 10.1002/zaac.19713860311
_journal_volume 386
_journal_year 1971
_chemical_formula_sum 'Al Ca F6 Li'
_chemical_name_mineral Colquiriite
_space_group_IT_number 163
_symmetry_space_group_name_Hall '-P 3 2c'
_symmetry_space_group_name_H-M 'P -3 1 c'
_cell_angle_alpha 90
_cell_angle_beta 90
_cell_angle_gamma 120
_cell_length_a 4.996
_cell_length_b 4.996
_cell_length_c 9.636
_cell_formula_units_Z 2
_cell_volume 208.292
_database_code_amcsd 0015777
_exptl_crystal_density_diffrn 2.997
_cod_original_formula_sum 'Ca Li Al F6'
_cod_database_code 9012332

loop_
_space_group_symop_operation_xyz
x,y,z
x-y,-y,1/2+z
y,-x+y,-z
-y,-x,1/2-z
-x+y,-x,z
-x,-x+y,1/2+z
-x,-y,-z
-x+y,y,1/2-z
-y,x-y,z
y,x,1/2+z
x-y,x,-z
x,x-y,1/2-z

loop_
_atom_site_label
_atom_site_fract_x
_atom_site_fract_y
_atom_site_fract_z
_atom_site_U_iso_or_equiv
Ca 0.00000 0.00000 0.00000 0.00503
Li 0.33333 0.66667 0.25000 0.01267
Al 0.66667 0.33333 0.25000 0.00900
F 0.37550 0.03190 0.14380 0.01488

loop_
_cod_related_entry_id
_cod_related_entry_database
_cod_related_entry_code
1 AMCSD 0015777
